data_7215375
loop_
_publ_author_name
'Liu, Ying-Ying'
'Jiang, Ying-Yin'
'Yang, Jin'
'Liu, Yun-Yu'
'Ma, Jian-Fang'

_publ_section_title
;
 Syntheses, structures and photoluminescence of zinc(ii) and silver(I)
 coordination polymers based on
 1,1&#x2032;-(1,4-butanediyl)bis(2-methylbenzimidazole) and different
 carboxylate ligands
;
_journal_issue 20
_journal_name_full CrystEngComm
_journal_page_first 6118
_journal_paper_doi 10.1039/c0ce00990c
_journal_volume 13
_journal_year 2011
_chemical_formula_sum 'C34 H30 N6 O8 Zn'
_chemical_formula_weight 716.01
_chemical_name_systematic
;
?
;
_space_group_IT_number 54
_symmetry_cell_setting orthorhombic
_symmetry_space_group_name_Hall '-P 2a 2ac'
_symmetry_space_group_name_H-M 'P c c a'
_atom_sites_solution_hydrogens geom
_atom_sites_solution_primary direct
_atom_sites_solution_secondary difmap
_audit_creation_method SHELXL-97
_cell_angle_alpha 90.00
_cell_angle_beta 90.00
_cell_angle_gamma 90.00
_cell_formula_units_Z 4
_cell_length_a 18.6361(5)
_cell_length_b 13.5949(9)
_cell_length_c 12.7863(6)
_cell_measurement_reflns_used 4384
_cell_measurement_temperature 293(2)
_cell_measurement_theta_max 29.16
_cell_measurement_theta_min 4.15
_cell_volume 3239.5(3)
_computing_cell_refinement CrysAlis
_computing_data_collection 'CrysAlis (Oxford Diffraction, 2006)'
_computing_data_reduction CrysAlis
_computing_structure_refinement 'SHELXL-97 (Sheldrick, 1997)'
_computing_structure_solution 'SHELXS-97 (Sheldrick, 1997)'
_diffrn_ambient_temperature 293(2)
_diffrn_detector_area_resol_mean 10.0
_diffrn_measured_fraction_theta_full 0.985
_diffrn_measured_fraction_theta_max 0.878
_diffrn_measurement_device_type 'Oxford Diffraction Gemini R Ultra'
_diffrn_measurement_method '\w scan'
_diffrn_radiation_monochromator graphite
_diffrn_radiation_source 'fine-focus sealed tube'
_diffrn_radiation_type MoK\a
_diffrn_radiation_wavelength 0.71073
_diffrn_reflns_av_R_equivalents 0.0734
_diffrn_reflns_av_sigmaI/netI 0.1514
_diffrn_reflns_limit_h_max 24
_diffrn_reflns_limit_h_min -24
_diffrn_reflns_limit_k_max 11
_diffrn_reflns_limit_k_min -18
_diffrn_reflns_limit_l_max 17
_diffrn_reflns_limit_l_min -13
_diffrn_reflns_number 11837
_diffrn_reflns_theta_full 27.00
_diffrn_reflns_theta_max 29.16
_diffrn_reflns_theta_min 4.15
_exptl_absorpt_coefficient_mu 0.821
_exptl_absorpt_correction_T_max 0.81
_exptl_absorpt_correction_T_min 0.65
_exptl_absorpt_correction_type multi-scan
_exptl_absorpt_process_details
;
CrysAlis (Oxford Diffraction, 2006)
;
_exptl_crystal_colour colorless
_exptl_crystal_density_diffrn 1.468
_exptl_crystal_density_method 'not measured'
_exptl_crystal_description block
_exptl_crystal_F_000 1480
_exptl_crystal_size_max 0.32
_exptl_crystal_size_mid 0.31
_exptl_crystal_size_min 0.25
_refine_diff_density_max 0.483
_refine_diff_density_min -0.338
_refine_diff_density_rms 0.055
_refine_ls_extinction_method none
_refine_ls_goodness_of_fit_ref 0.853
_refine_ls_hydrogen_treatment constr
_refine_ls_matrix_type full
_refine_ls_number_parameters 223
_refine_ls_number_reflns 3850
_refine_ls_number_restraints 0
_refine_ls_restrained_S_all 0.853
_refine_ls_R_factor_all 0.1512
_refine_ls_R_factor_gt 0.0480
_refine_ls_shift/su_max 0.000
_refine_ls_shift/su_mean 0.000
_refine_ls_structure_factor_coef Fsqd
_refine_ls_weighting_details 'calc w=1/[\s^2^(Fo^2^)+(0.0301P)^2^+0.0000P] where P=(Fo^2^+2Fc^2^)/3'
_refine_ls_weighting_scheme calc
_refine_ls_wR_factor_gt 0.0802
_refine_ls_wR_factor_ref 0.0906
_reflns_number_gt 1545
_reflns_number_total 3850
_reflns_threshold_expression >2sigma(I)
_cod_data_source_file c0ce00990c.txt
_cod_data_source_block 3
_cod_depositor_comments
;
The following automatic conversions were performed:

'_symmetry_cell_setting' value 'Orthorhombic' changed to
'orthorhombic' according to
/usr/data/users/saulius/automatic-downloads/retrospective/RSC/lib/dictionaries/cif_core.dic
dictionary named 'cif_core.dic' version 2.4.2 from 2011-04-26.

Automatic conversion script
Id: cif_fix_values 2281 2013-09-26 08:29:07Z andrius 
;
_cod_database_code 7215375

loop_
_symmetry_equiv_pos_as_xyz
'x, y, z'
'-x+1/2, -y, z'
'x+1/2, -y, -z+1/2'
'-x, y, -z+1/2'
'-x, -y, -z'
'x-1/2, y, -z'
'-x-1/2, y, z-1/2'
'x, -y, z-1/2'

loop_
_atom_site_label
_atom_site_type_symbol
_atom_site_fract_x
_atom_site_fract_y
_atom_site_fract_z
_atom_site_U_iso_or_equiv
_atom_site_adp_type
_atom_site_occupancy
_atom_site_symmetry_multiplicity
_atom_site_calc_flag
_atom_site_refinement_flags
Zn1 Zn 1.0000 0.16128(3) 0.2500 0.03994(16) Uani 1 2 d S
C1 C 0.88930(16) 0.0223(2) 0.2544(3) 0.0475(8) Uani 1 1 d .
C2 C 0.84446(18) -0.0533(2) 0.1969(2) 0.0419(8) Uani 1 1 d .
C3 C 0.80466(17) -0.1208(2) 0.2522(3) 0.0536(8) Uani 1 1 d .
H3 H 0.8033 -0.1170 0.3248 0.064 Uiso 1 1 calc R
C4 C 0.7672(2) -0.1931(2) 0.2023(3) 0.0561(10) Uani 1 1 d .
H4 H 0.7409 -0.2392 0.2400 0.067 Uiso 1 1 calc R
C5 C 0.76926(18) -0.1960(2) 0.0944(3) 0.0472(9) Uani 1 1 d .
C6 C 0.80660(18) -0.1291(2) 0.0370(3) 0.0536(10) Uani 1 1 d .
H6 H 0.8064 -0.1318 -0.0357 0.064 Uiso 1 1 calc R
C7 C 0.84456(19) -0.0574(2) 0.0887(3) 0.0511(9) Uani 1 1 d .
H7 H 0.8705 -0.0112 0.0507 0.061 Uiso 1 1 calc R
C8 C 0.9724(2) 0.1536(3) -0.0187(3) 0.0888(15) Uani 1 1 d .
H8A H 0.9638 0.1046 0.0339 0.133 Uiso 1 1 calc R
H8B H 0.9980 0.1246 -0.0761 0.133 Uiso 1 1 calc R
H8C H 0.9274 0.1791 -0.0432 0.133 Uiso 1 1 calc R
C9 C 1.0156(2) 0.2347(2) 0.0265(3) 0.0566(11) Uani 1 1 d .
C10 C 1.07211(16) 0.3302(2) 0.1348(2) 0.0384(7) Uani 1 1 d .
C11 C 1.10407(17) 0.3734(2) 0.2198(2) 0.0468(9) Uani 1 1 d .
H11 H 1.0970 0.3489 0.2869 0.056 Uiso 1 1 calc R
C12 C 1.1469(2) 0.4544(2) 0.2026(3) 0.0567(10) Uani 1 1 d .
H12 H 1.1695 0.4842 0.2592 0.068 Uiso 1 1 calc R
C13 C 1.1573(2) 0.4925(3) 0.1041(3) 0.0623(10) Uani 1 1 d .
H13 H 1.1858 0.5481 0.0957 0.075 Uiso 1 1 calc R
C14 C 1.08381(19) 0.3675(2) 0.0350(3) 0.0510(9) Uani 1 1 d .
C15 C 1.1265(2) 0.4500(2) 0.0180(3) 0.0671(11) Uani 1 1 d .
H15 H 1.1337 0.4752 -0.0489 0.081 Uiso 1 1 calc R
C16 C 1.0516(2) 0.3075(3) -0.1522(3) 0.0772(12) Uani 1 1 d .
H16A H 1.0980 0.3310 -0.1758 0.093 Uiso 1 1 calc R
H16B H 1.0431 0.2427 -0.1816 0.093 Uiso 1 1 calc R
C17 C 0.9957(3) 0.3744(3) -0.1820(3) 0.1093(16) Uani 1 1 d .
H17A H 1.0036 0.4395 -0.1530 0.131 Uiso 1 1 calc R
H17B H 0.9489 0.3507 -0.1603 0.131 Uiso 1 1 calc R
N1 N 0.7291(2) -0.2735(2) 0.0402(3) 0.0738(11) Uani 1 1 d .
N2 N 1.02812(13) 0.24771(17) 0.12797(19) 0.0418(7) Uani 1 1 d .
N3 N 1.04842(18) 0.3042(2) -0.0314(2) 0.0674(9) Uani 1 1 d .
O1 O 0.89422(15) 0.01953(16) 0.34958(18) 0.0771(8) Uani 1 1 d .
O2 O 0.92130(13) 0.08466(16) 0.19618(16) 0.0590(7) Uani 1 1 d .
O3 O 0.7103(2) -0.3443(2) 0.0905(2) 0.1257(14) Uani 1 1 d .
O4 O 0.7217(2) -0.2678(2) -0.0528(3) 0.1117(13) Uani 1 1 d .

loop_
_atom_site_aniso_label
_atom_site_aniso_U_11
_atom_site_aniso_U_22
_atom_site_aniso_U_33
_atom_site_aniso_U_23
_atom_site_aniso_U_13
_atom_site_aniso_U_12
Zn1 0.0484(3) 0.0422(3) 0.0293(3) 0.000 -0.0028(3) 0.000
C1 0.051(2) 0.0530(18) 0.0386(19) -0.001(2) 0.001(2) -0.0003(15)
C2 0.042(2) 0.0475(18) 0.0359(19) -0.0021(16) 0.0017(16) -0.0017(16)
C3 0.063(2) 0.0590(19) 0.0384(18) -0.003(2) 0.009(2) -0.0103(16)
C4 0.067(3) 0.050(2) 0.052(2) 0.0039(17) 0.015(2) -0.0171(18)
C5 0.048(2) 0.0474(18) 0.046(2) -0.0046(17) 0.0028(19) -0.0102(16)
C6 0.067(3) 0.054(2) 0.040(2) -0.0010(17) -0.003(2) -0.0138(18)
C7 0.057(2) 0.055(2) 0.041(2) 0.0065(18) 0.0023(19) -0.0119(17)
C8 0.130(4) 0.097(3) 0.039(2) -0.010(2) -0.005(2) -0.051(3)
C9 0.068(3) 0.065(2) 0.037(2) 0.0022(17) -0.003(2) -0.0113(19)
C10 0.040(2) 0.0436(17) 0.0312(18) 0.0043(16) -0.0044(15) 0.0007(16)
C11 0.056(2) 0.0511(19) 0.033(2) 0.0049(14) -0.0047(17) -0.0066(16)
C12 0.060(3) 0.062(2) 0.048(2) -0.0012(18) -0.0040(19) -0.0090(19)
C13 0.063(3) 0.056(2) 0.067(3) 0.005(2) -0.001(2) -0.0148(19)
C14 0.057(2) 0.062(2) 0.034(2) 0.0055(17) -0.0067(18) -0.0110(18)
C15 0.082(3) 0.068(2) 0.051(2) 0.022(2) 0.005(2) -0.018(2)
C16 0.087(3) 0.071(2) 0.074(3) -0.005(2) -0.004(3) 0.007(2)
C17 0.127(4) 0.109(3) 0.091(3) -0.026(3) -0.017(4) 0.060(3)
N1 0.104(3) 0.061(2) 0.057(2) -0.0060(19) 0.008(2) -0.0280(19)
N2 0.053(2) 0.0493(14) 0.0236(15) 0.0000(12) -0.0046(12) -0.0031(12)
N3 0.096(3) 0.082(2) 0.0240(16) 0.0109(16) -0.0089(17) -0.0278(18)
O1 0.116(2) 0.0818(17) 0.0330(15) 0.0016(13) -0.0021(16) -0.0304(15)
O2 0.0716(18) 0.0710(14) 0.0343(12) 0.0023(12) -0.0044(12) -0.0318(14)
O3 0.200(4) 0.105(2) 0.072(2) -0.0224(19) 0.043(2) -0.091(2)
O4 0.180(4) 0.082(2) 0.073(2) 0.0054(19) -0.049(3) -0.049(2)

loop_
_atom_type_symbol
_atom_type_description
_atom_type_scat_dispersion_real
_atom_type_scat_dispersion_imag
_atom_type_scat_source
C C 0.0033 0.0016 'International Tables Vol C Tables 4.2.6.8 and 6.1.1.4'
H H 0.0000 0.0000 'International Tables Vol C Tables 4.2.6.8 and 6.1.1.4'
N N 0.0061 0.0033 'International Tables Vol C Tables 4.2.6.8 and 6.1.1.4'
O O 0.0106 0.0060 'International Tables Vol C Tables 4.2.6.8 and 6.1.1.4'
Zn Zn 0.2839 1.4301 'International Tables Vol C Tables 4.2.6.8 and 6.1.1.4'

loop_
_geom_angle_atom_site_label_1
_geom_angle_atom_site_label_2
_geom_angle_atom_site_label_3
_geom_angle
_geom_angle_site_symmetry_1
_geom_angle_site_symmetry_3
O2 Zn1 O2 114.52(14) . 4_755
O2 Zn1 N2 103.65(9) . .
O2 Zn1 N2 113.11(10) 4_755 .
O2 Zn1 N2 113.11(10) . 4_755
O2 Zn1 N2 103.65(9) 4_755 4_755
N2 Zn1 N2 108.96(13) . 4_755
O1 C1 O2 124.5(3) . .
O1 C1 C2 120.3(3) . .
O2 C1 C2 115.1(3) . .
C3 C2 C7 119.2(3) . .
C3 C2 C1 120.0(3) . .
C7 C2 C1 120.8(3) . .
C4 C3 C2 121.1(3) . .
C4 C3 H3 119.4 . .
C2 C3 H3 119.4 . .
C3 C4 C5 118.2(3) . .
C3 C4 H4 120.9 . .
C5 C4 H4 120.9 . .
C6 C5 C4 122.3(3) . .
C6 C5 N1 119.1(3) . .
C4 C5 N1 118.6(3) . .
C5 C6 C7 118.6(3) . .
C5 C6 H6 120.7 . .
C7 C6 H6 120.7 . .
C6 C7 C2 120.6(3) . .
C6 C7 H7 119.7 . .
C2 C7 H7 119.7 . .
C9 C8 H8A 109.5 . .
C9 C8 H8B 109.5 . .
H8A C8 H8B 109.5 . .
C9 C8 H8C 109.5 . .
H8A C8 H8C 109.5 . .
H8B C8 H8C 109.5 . .
N2 C9 N3 111.4(3) . .
N2 C9 C8 125.1(3) . .
N3 C9 C8 123.6(3) . .
C11 C10 N2 130.6(3) . .
C11 C10 C14 120.2(3) . .
N2 C10 C14 109.2(3) . .
C10 C11 C12 117.9(3) . .
C10 C11 H11 121.1 . .
C12 C11 H11 121.1 . .
C13 C12 C11 121.9(3) . .
C13 C12 H12 119.1 . .
C11 C12 H12 119.1 . .
C15 C13 C12 121.3(3) . .
C15 C13 H13 119.4 . .
C12 C13 H13 119.4 . .
N3 C14 C10 105.2(3) . .
N3 C14 C15 132.9(3) . .
C10 C14 C15 121.8(3) . .
C13 C15 C14 117.0(3) . .
C13 C15 H15 121.5 . .
C14 C15 H15 121.5 . .
C17 C16 N3 104.8(3) . .
C17 C16 H16A 110.8 . .
N3 C16 H16A 110.8 . .
C17 C16 H16B 110.8 . .
N3 C16 H16B 110.8 . .
H16A C16 H16B 108.9 . .
C16 C17 C17 101.4(4) . 4_754
C16 C17 H17A 111.5 . .
C17 C17 H17A 111.5 4_754 .
C16 C17 H17B 111.5 . .
C17 C17 H17B 111.5 4_754 .
H17A C17 H17B 109.3 . .
O3 N1 O4 123.0(3) . .
O3 N1 C5 118.0(4) . .
O4 N1 C5 118.8(3) . .
C9 N2 C10 105.8(3) . .
C9 N2 Zn1 129.1(2) . .
C10 N2 Zn1 124.89(19) . .
C9 N3 C14 108.4(3) . .
C9 N3 C16 126.0(3) . .
C14 N3 C16 125.4(3) . .
C1 O2 Zn1 120.4(2) . .

loop_
_geom_bond_atom_site_label_1
_geom_bond_atom_site_label_2
_geom_bond_distance
_geom_bond_site_symmetry_2
Zn1 O2 1.926(2) .
Zn1 O2 1.926(2) 4_755
Zn1 N2 2.022(2) .
Zn1 N2 2.022(2) 4_755
C1 O1 1.220(4) .
C1 O2 1.277(4) .
C1 C2 1.516(4) .
C2 C3 1.375(4) .
C2 C7 1.384(4) .
C3 C4 1.364(4) .
C3 H3 0.9300 .
C4 C5 1.381(4) .
C4 H4 0.9300 .
C5 C6 1.361(4) .
C5 N1 1.465(4) .
C6 C7 1.374(4) .
C6 H6 0.9300 .
C7 H7 0.9300 .
C8 C9 1.483(4) .
C8 H8A 0.9600 .
C8 H8B 0.9600 .
C8 H8C 0.9600 .
C9 N2 1.329(4) .
C9 N3 1.347(4) .
C10 C11 1.371(4) .
C10 N2 1.392(4) .
C10 C14 1.390(4) .
C11 C12 1.379(4) .
C11 H11 0.9300 .
C12 C13 1.375(4) .
C12 H12 0.9300 .
C13 C15 1.369(5) .
C13 H13 0.9300 .
C14 N3 1.378(4) .
C14 C15 1.392(4) .
C15 H15 0.9300 .
C16 C17 1.434(5) .
C16 N3 1.546(4) .
C16 H16A 0.9700 .
C16 H16B 0.9700 .
C17 C17 1.747(8) 4_754
C17 H17A 0.9700 .
C17 H17B 0.9700 .
N1 O3 1.210(4) .
N1 O4 1.200(4) .

loop_
_geom_torsion_atom_site_label_1
_geom_torsion_atom_site_label_2
_geom_torsion_atom_site_label_3
_geom_torsion_atom_site_label_4
_geom_torsion
_geom_torsion_site_symmetry_1
_geom_torsion_site_symmetry_4
O1 C1 C2 C3 5.0(5) . .
O2 C1 C2 C3 -176.5(3) . .
O1 C1 C2 C7 -173.1(3) . .
O2 C1 C2 C7 5.3(4) . .
C7 C2 C3 C4 2.0(5) . .
C1 C2 C3 C4 -176.2(3) . .
C2 C3 C4 C5 -1.0(5) . .
C3 C4 C5 C6 -0.6(5) . .
C3 C4 C5 N1 -180.0(3) . .
C4 C5 C6 C7 1.3(5) . .
N1 C5 C6 C7 -179.4(3) . .
C5 C6 C7 C2 -0.2(5) . .
C3 C2 C7 C6 -1.3(5) . .
C1 C2 C7 C6 176.8(3) . .
N2 C10 C11 C12 178.4(3) . .
C14 C10 C11 C12 0.6(5) . .
C10 C11 C12 C13 0.7(5) . .
C11 C12 C13 C15 -1.4(6) . .
C11 C10 C14 N3 176.1(3) . .
N2 C10 C14 N3 -2.1(4) . .
C11 C10 C14 C15 -1.3(5) . .
N2 C10 C14 C15 -179.6(3) . .
C12 C13 C15 C14 0.6(6) . .
N3 C14 C15 C13 -175.9(4) . .
C10 C14 C15 C13 0.7(5) . .
N3 C16 C17 C17 179.3(3) . 4_754
C6 C5 N1 O3 163.3(4) . .
C4 C5 N1 O3 -17.3(5) . .
C6 C5 N1 O4 -10.6(6) . .
C4 C5 N1 O4 168.8(4) . .
N3 C9 N2 C10 -0.5(4) . .
C8 C9 N2 C10 178.5(3) . .
N3 C9 N2 Zn1 -174.6(2) . .
C8 C9 N2 Zn1 4.4(5) . .
C11 C10 N2 C9 -176.3(3) . .
C14 C10 N2 C9 1.6(4) . .
C11 C10 N2 Zn1 -2.0(5) . .
C14 C10 N2 Zn1 176.0(2) . .
O2 Zn1 N2 C9 -21.4(3) . .
O2 Zn1 N2 C9 103.2(3) 4_755 .
N2 Zn1 N2 C9 -142.1(3) 4_755 .
O2 Zn1 N2 C10 165.5(2) . .
O2 Zn1 N2 C10 -69.9(2) 4_755 .
N2 Zn1 N2 C10 44.8(2) 4_755 .
N2 C9 N3 C14 -0.8(4) . .
C8 C9 N3 C14 -179.8(3) . .
N2 C9 N3 C16 174.2(3) . .
C8 C9 N3 C16 -4.7(6) . .
C10 C14 N3 C9 1.8(4) . .
C15 C14 N3 C9 178.8(4) . .
C10 C14 N3 C16 -173.3(3) . .
C15 C14 N3 C16 3.7(6) . .
C17 C16 N3 C9 98.2(5) . .
C17 C16 N3 C14 -87.5(5) . .
O1 C1 O2 Zn1 15.7(4) . .
C2 C1 O2 Zn1 -162.7(2) . .
O2 Zn1 O2 C1 57.4(2) 4_755 .
N2 Zn1 O2 C1 -178.9(2) . .
N2 Zn1 O2 C1 -61.0(3) 4_755 .
